data_4000847
loop_
_publ_author_name
'Murata, Tsuyoshi'
'Shao, Xiangfeng'
'Nakano, Yoshiaki'
'Yamochi, Hideki'
'Uruichi, Mikio'
'Yakushi, Kyuya'
'Saito, Gunzi'
'Tanaka, Koichiro'

_publ_section_title
;
 Tuning of Multi-Instabilities in Organic Alloy,
 [(EDO-TTF)1&#x2212;x(MeEDO-TTF)x]2PF6
;
_journal_issue 10
_journal_name_full 'Chemistry of Materials'
_journal_page_first 3121
_journal_paper_doi 10.1021/cm100051b
_journal_volume 22
_journal_year 2010
_chemical_formula_moiety 'C16.10 H12.20 O4 S8, F6 P1'
_chemical_formula_sum 'C16.1 H12.2 F6 O4 P S8'
_chemical_formula_weight 671.11
_chemical_name_common (Me0.05EDO-TTF)2PF6
_chemical_name_systematic
;
 ?
;
_space_group_IT_number 2
_symmetry_cell_setting triclinic
_symmetry_space_group_name_Hall '-P 1'
_symmetry_space_group_name_H-M 'P -1'
_atom_sites_solution_hydrogens geom
_atom_sites_solution_primary direct
_atom_sites_solution_secondary difmap
_audit_creation_method SHELXL-97
_cell_angle_alpha 93.527(9)
_cell_angle_beta 75.232(9)
_cell_angle_gamma 97.288(9)
_cell_formula_units_Z 1
_cell_length_a 7.2050(7)
_cell_length_b 7.3500(16)
_cell_length_c 11.982(2)
_cell_measurement_temperature 300(2)
_cell_volume 608.33(18)
_computing_cell_refinement MAC-DENZO
_computing_data_collection 'DIP software (MAC Science)'
_computing_data_reduction MAC-DENZO
_computing_molecular_graphics 'ORTEP III'
_computing_structure_refinement 'SHELXL-97 (Sheldrick, 1997)'
_computing_structure_solution 'SIR 2004'
_diffrn_ambient_temperature 300(2)
_diffrn_measured_fraction_theta_full 0.915
_diffrn_measured_fraction_theta_max 0.915
_diffrn_measurement_device_type 'Mac Science DIP-2020K'
_diffrn_measurement_method theta/2theta
_diffrn_radiation_monochromator graphite
_diffrn_radiation_source 'fine-focus sealed tube'
_diffrn_radiation_type MoK\a
_diffrn_radiation_wavelength 0.71073
_diffrn_reflns_av_R_equivalents 0.0000
_diffrn_reflns_av_sigmaI/netI 0.0315
_diffrn_reflns_limit_h_max 8
_diffrn_reflns_limit_h_min 0
_diffrn_reflns_limit_k_max 8
_diffrn_reflns_limit_k_min -8
_diffrn_reflns_limit_l_max 14
_diffrn_reflns_limit_l_min -14
_diffrn_reflns_number 2170
_diffrn_reflns_theta_full 25.97
_diffrn_reflns_theta_max 25.97
_diffrn_reflns_theta_min 2.80
_exptl_absorpt_coefficient_mu 0.871
_exptl_absorpt_correction_type none
_exptl_crystal_colour black
_exptl_crystal_density_diffrn 1.832
_exptl_crystal_density_method 'not measured'
_exptl_crystal_description platelet
_exptl_crystal_F_000 338
_exptl_crystal_size_max 0.70
_exptl_crystal_size_mid 0.60
_exptl_crystal_size_min 0.05
_refine_diff_density_max 0.530
_refine_diff_density_min -0.431
_refine_diff_density_rms 0.173
_refine_ls_extinction_method none
_refine_ls_goodness_of_fit_ref 1.076
_refine_ls_hydrogen_treatment mixed
_refine_ls_matrix_type full
_refine_ls_number_parameters 188
_refine_ls_number_reflns 2170
_refine_ls_number_restraints 0
_refine_ls_restrained_S_all 1.076
_refine_ls_R_factor_all 0.0726
_refine_ls_R_factor_gt 0.0541
_refine_ls_shift/su_max 0.000
_refine_ls_shift/su_mean 0.000
_refine_ls_structure_factor_coef Fsqd
_refine_ls_weighting_details 'calc w=1/[\s^2^(Fo^2^)+(0.1154P)^2^+0.0326P] where P=(Fo^2^+2Fc^2^)/3'
_refine_ls_weighting_scheme calc
_refine_ls_wR_factor_gt 0.1621
_refine_ls_wR_factor_ref 0.1797
_reflns_number_gt 1513
_reflns_number_total 2170
_reflns_threshold_expression >2sigma(I)
_cod_data_source_file cm100051b_si_002.cif
_cod_data_source_block x=0.05_300K
_cod_original_cell_volume 608.33(16)
_cod_original_formula_sum 'C16.10 H12.20 F6 O4 P S8'
_cod_database_code 4000847

loop_
_symmetry_equiv_pos_as_xyz
'x, y, z'
'-x, -y, -z'

loop_
_atom_site_label
_atom_site_type_symbol
_atom_site_fract_x
_atom_site_fract_y
_atom_site_fract_z
_atom_site_U_iso_or_equiv
_atom_site_adp_type
_atom_site_occupancy
_atom_site_symmetry_multiplicity
_atom_site_calc_flag
_atom_site_refinement_flags
_atom_site_disorder_assembly
_atom_site_disorder_group
S3 S 0.39051(12) 0.31346(15) 0.68024(9) 0.0557(3) Uani 1 1 d . . .
S4 S 0.21822(14) 0.15741(15) 0.46421(10) 0.0607(4) Uani 1 1 d . . .
S5 S 0.78343(12) 0.34363(14) 0.52421(8) 0.0521(3) Uani 1 1 d . . .
S6 S 0.61086(14) 0.18762(15) 0.31326(9) 0.0616(4) Uani 1 1 d . . .
O11 O 0.5467(4) 0.4116(5) 0.8560(2) 0.0722(9) Uani 1 1 d . . .
O12 O 0.9299(4) 0.4333(5) 0.7036(2) 0.0700(8) Uani 1 1 d . . .
C1 C 0.5365(5) 0.2859(5) 0.5417(3) 0.0461(8) Uani 1 1 d . . .
C2 C 0.4629(5) 0.2195(5) 0.4501(3) 0.0479(8) Uani 1 1 d . . .
C7 C 0.5837(5) 0.3778(6) 0.7406(3) 0.0544(9) Uani 1 1 d . A .
C8 C 0.2423(8) 0.0903(7) 0.3223(5) 0.0754(13) Uani 1 1 d . . .
H8 H 0.1270 0.0427 0.2927 0.090 Uiso 1 1 calc R . .
C9 C 0.7619(5) 0.3889(6) 0.6694(3) 0.0530(9) Uani 1 1 d . A .
C10 C 0.4220(8) 0.1039(7) 0.2519(4) 0.0758(13) Uani 1 1 d . . .
H10 H 0.4454 0.0674 0.1681 0.091 Uiso 1 1 calc R . .
C13A C 0.7102(11) 0.3948(16) 0.8993(6) 0.069(3) Uiso 0.61(2) 1 d P A 1
C14A C 0.8894(11) 0.5065(16) 0.8216(7) 0.064(3) Uiso 0.61(2) 1 d P A 1
C13B C 0.7285(18) 0.508(3) 0.8892(11) 0.077(5) Uiso 0.39(2) 1 d P A 2
C14B C 0.906(2) 0.431(3) 0.8247(13) 0.077(4) Uiso 0.39(2) 1 d P A 2
P16 P 0.0000 0.0000 0.0000 0.0665(5) Uani 1 2 d S . 2
F17A F 0.059(3) 0.0139(19) 0.1149(14) 0.159(9) Uani 0.486(19) 1 d P B 2
F18A F 0.113(3) 0.182(2) -0.0415(13) 0.165(8) Uani 0.486(19) 1 d P . 2
F19A F 0.165(4) -0.117(4) -0.0536(10) 0.205(15) Uani 0.486(19) 1 d P B 2
F17B F -0.038(3) -0.027(4) 0.1275(10) 0.211(11) Uani 0.514(19) 1 d P . 2
F18B F 0.034(4) -0.197(2) -0.029(2) 0.180(11) Uani 0.514(19) 1 d P . 2
F19B F 0.2129(13) 0.043(2) -0.0009(16) 0.148(6) Uani 0.514(19) 1 d P B 2

loop_
_atom_site_aniso_label
_atom_site_aniso_U_11
_atom_site_aniso_U_22
_atom_site_aniso_U_33
_atom_site_aniso_U_23
_atom_site_aniso_U_13
_atom_site_aniso_U_12
S3 0.0397(5) 0.0617(7) 0.0605(6) -0.0003(5) -0.0029(4) 0.0073(4)
S4 0.0473(6) 0.0570(7) 0.0800(7) 0.0012(5) -0.0212(5) 0.0044(4)
S5 0.0372(5) 0.0623(7) 0.0540(6) 0.0018(4) -0.0056(3) 0.0067(4)
S6 0.0615(7) 0.0601(7) 0.0598(6) -0.0025(5) -0.0082(4) 0.0103(5)
O11 0.0655(18) 0.091(2) 0.0545(16) -0.0046(15) -0.0045(12) 0.0139(15)
O12 0.0482(15) 0.098(2) 0.0639(17) -0.0051(15) -0.0173(11) 0.0056(13)
C1 0.0357(16) 0.041(2) 0.061(2) 0.0048(15) -0.0081(14) 0.0088(13)
C2 0.0429(18) 0.040(2) 0.061(2) -0.0007(16) -0.0123(15) 0.0087(14)
C7 0.052(2) 0.056(2) 0.053(2) 0.0017(17) -0.0078(15) 0.0067(16)
C8 0.082(3) 0.062(3) 0.090(3) 0.005(2) -0.040(3) -0.004(2)
C9 0.047(2) 0.060(2) 0.052(2) 0.0023(17) -0.0099(14) 0.0089(16)
C10 0.108(4) 0.059(3) 0.065(3) -0.005(2) -0.034(3) 0.007(2)
P16 0.0805(11) 0.0690(12) 0.0538(9) -0.0036(7) -0.0259(7) 0.0070(8)
F17A 0.28(2) 0.129(9) 0.137(15) -0.055(8) -0.162(17) 0.069(10)
F18A 0.220(18) 0.107(11) 0.149(12) 0.044(8) -0.039(10) -0.060(10)
F19A 0.203(18) 0.35(4) 0.085(7) -0.032(12) -0.012(9) 0.18(2)
F17B 0.200(15) 0.39(3) 0.053(6) 0.040(10) -0.006(7) 0.089(14)
F18B 0.28(2) 0.089(8) 0.25(2) -0.091(11) -0.18(2) 0.100(12)
F19B 0.072(6) 0.203(14) 0.172(14) 0.006(10) -0.047(6) -0.004(6)

loop_
_atom_type_symbol
_atom_type_description
_atom_type_scat_dispersion_real
_atom_type_scat_dispersion_imag
_atom_type_scat_source
C C 0.0033 0.0016 'International Tables Vol C Tables 4.2.6.8 and 6.1.1.4'
H H 0.0000 0.0000 'International Tables Vol C Tables 4.2.6.8 and 6.1.1.4'
O O 0.0106 0.0060 'International Tables Vol C Tables 4.2.6.8 and 6.1.1.4'
F F 0.0171 0.0103 'International Tables Vol C Tables 4.2.6.8 and 6.1.1.4'
P P 0.1023 0.0942 'International Tables Vol C Tables 4.2.6.8 and 6.1.1.4'
S S 0.1246 0.1234 'International Tables Vol C Tables 4.2.6.8 and 6.1.1.4'

loop_
_geom_angle_atom_site_label_1
_geom_angle_atom_site_label_2
_geom_angle_atom_site_label_3
_geom_angle
_geom_angle_site_symmetry_1
_geom_angle_site_symmetry_3
C7 S3 C1 93.76(17) . .
C8 S4 C2 95.0(2) . .
C9 S5 C1 93.63(17) . .
C2 S6 C10 94.5(2) . .
C7 O11 C13A 111.7(4) . .
C7 O11 C13B 110.4(6) . .
C13A O11 C13B 32.5(5) . .
C9 O12 C14B 114.1(6) . .
C9 O12 C14A 110.4(4) . .
C14B O12 C14A 23.5(7) . .
C2 C1 S5 120.9(3) . .
C2 C1 S3 122.4(3) . .
S5 C1 S3 116.6(2) . .
C1 C2 S4 122.4(3) . .
C1 C2 S6 121.9(3) . .
S4 C2 S6 115.7(2) . .
C9 C7 O11 124.2(3) . .
C9 C7 S3 117.5(3) . .
O11 C7 S3 118.3(3) . .
C10 C8 S4 117.7(4) . .
C7 C9 O12 124.9(4) . .
C7 C9 S5 118.3(3) . .
O12 C9 S5 116.9(3) . .
C8 C10 S6 117.0(4) . .
O11 C13A C14A 108.2(7) . .
O12 C14A C13A 111.1(7) . .
C14B C13B O11 112.5(13) . .
O12 C14B C13B 112.1(14) . .
F17B P16 F17B 180(3) 2 .
F17B P16 F18B 92.6(12) 2 2
F17B P16 F18B 87.4(12) . 2
F17B P16 F18B 87.4(12) 2 .
F17B P16 F18B 92.6(12) . .
F18B P16 F18B 180(4) 2 .
F17B P16 F18A 114.9(10) 2 2
F17B P16 F18A 65.1(10) . 2
F18B P16 F18A 133.6(7) 2 2
F18B P16 F18A 46.4(7) . 2
F17B P16 F18A 65.1(10) 2 .
F17B P16 F18A 114.9(10) . .
F18B P16 F18A 46.4(7) 2 .
F18B P16 F18A 133.6(7) . .
F18A P16 F18A 180.0(19) 2 .
F17B P16 F19B 93.1(8) 2 .
F17B P16 F19B 86.9(8) . .
F18B P16 F19B 91.6(7) 2 .
F18B P16 F19B 88.4(7) . .
F18A P16 F19B 121.3(8) 2 .
F18A P16 F19B 58.7(8) . .
F17B P16 F19B 86.9(8) 2 2
F17B P16 F19B 93.1(8) . 2
F18B P16 F19B 88.4(7) 2 2
F18B P16 F19B 91.6(7) . 2
F18A P16 F19B 58.7(8) 2 2
F18A P16 F19B 121.3(8) . 2
F19B P16 F19B 180.0(13) . 2
F17B P16 F17A 26.9(10) 2 2
F17B P16 F17A 153.1(10) . 2
F18B P16 F17A 96.8(8) 2 2
F18B P16 F17A 83.2(8) . 2
F18A P16 F17A 93.9(9) 2 2
F18A P16 F17A 86.1(9) . 2
F19B P16 F17A 119.4(8) . 2
F19B P16 F17A 60.6(8) 2 2
F17B P16 F17A 153.1(10) 2 .
F17B P16 F17A 26.9(10) . .
F18B P16 F17A 83.2(8) 2 .
F18B P16 F17A 96.8(8) . .
F18A P16 F17A 86.1(9) 2 .
F18A P16 F17A 93.9(9) . .
F19B P16 F17A 60.6(8) . .
F19B P16 F17A 119.4(8) 2 .
F17A P16 F17A 180.0(3) 2 .
F17B P16 F19A 103.8(9) 2 2
F17B P16 F19A 76.2(9) . 2
F18B P16 F19A 39.6(9) 2 2
F18B P16 F19A 140.4(9) . 2
F18A P16 F19A 95.6(10) 2 2
F18A P16 F19A 84.4(10) . 2
F19B P16 F19A 127.8(9) . 2
F19B P16 F19A 52.2(9) 2 2
F17A P16 F19A 90.1(8) 2 2
F17A P16 F19A 89.9(8) . 2
F17B P16 F19A 76.2(9) 2 .
F17B P16 F19A 103.8(9) . .
F18B P16 F19A 140.4(9) 2 .
F18B P16 F19A 39.6(9) . .
F18A P16 F19A 84.4(10) 2 .
F18A P16 F19A 95.6(10) . .
F19B P16 F19A 52.2(9) . .
F19B P16 F19A 127.8(9) 2 .
F17A P16 F19A 89.9(8) 2 .
F17A P16 F19A 90.1(8) . .
F19A P16 F19A 180.0(15) 2 .
F17B F17A P16 73.9(16) . .
F17B F17A F19B 131.4(19) . .
P16 F17A F19B 59.3(6) . .
F18B F18A F19B 107.8(15) 2 .
F18B F18A P16 66.4(8) 2 .
F19B F18A P16 61.0(6) . .
F18B F18A F17B 100.2(12) 2 2
F19B F18A F17B 89.7(11) . 2
P16 F18A F17B 57.1(7) . 2
F18B F19A F19B 124.5(14) . .
F18B F19A P16 68.3(9) . .
F19B F19A P16 63.2(8) . .
F17A F17B P16 79.2(18) . .
F17A F17B F18A 122(2) . 2
P16 F17B F18A 57.8(7) . 2
F19A F18B F18A 134.8(16) . 2
F19A F18B P16 72.1(12) . .
F18A F18B P16 67.2(7) 2 .
F19A F19B F18A 105.8(11) . .
F19A F19B P16 64.6(7) . .
F18A F19B P16 60.3(5) . .
F19A F19B F17A 97.5(11) . .
F18A F19B F17A 94.6(10) . .
P16 F19B F17A 60.1(6) . .

loop_
_geom_bond_atom_site_label_1
_geom_bond_atom_site_label_2
_geom_bond_distance
_geom_bond_site_symmetry_2
S3 C7 1.729(4) .
S3 C1 1.739(4) .
S4 C8 1.712(5) .
S4 C2 1.732(3) .
S5 C9 1.723(4) .
S5 C1 1.737(3) .
S6 C2 1.733(4) .
S6 C10 1.736(5) .
O11 C7 1.353(5) .
O11 C13A 1.425(7) .
O11 C13B 1.540(14) .
O12 C9 1.370(4) .
O12 C14B 1.417(15) .
O12 C14A 1.452(9) .
C1 C2 1.375(6) .
C7 C9 1.344(5) .
C8 C10 1.349(7) .
C13A C14A 1.555(14) .
C13B C14B 1.47(2) .
P16 F17B 1.503(12) 2
P16 F17B 1.503(12) .
P16 F18B 1.505(10) 2
P16 F18B 1.505(10) .
P16 F18A 1.514(10) 2
P16 F18A 1.514(10) .
P16 F19B 1.524(7) .
P16 F19B 1.524(7) 2
P16 F17A 1.537(11) 2
P16 F17A 1.537(11) .
P16 F19A 1.542(12) 2
P16 F19A 1.542(12) .
F17A F17B 0.71(3) .
F17A F19B 1.55(2) .
F18A F18B 1.189(18) 2
F18A F19B 1.490(19) .
F18A F17B 1.62(2) 2
F19A F18B 1.03(2) .
F19A F19B 1.35(2) .
F17B F18A 1.62(2) 2
F18B F18A 1.189(18) 2

loop_
_geom_torsion_atom_site_label_1
_geom_torsion_atom_site_label_2
_geom_torsion_atom_site_label_3
_geom_torsion_atom_site_label_4
_geom_torsion
_geom_torsion_site_symmetry_1
_geom_torsion_site_symmetry_4
C9 S5 C1 C2 -174.6(3) . .
C9 S5 C1 S3 4.5(2) . .
C7 S3 C1 C2 175.2(3) . .
C7 S3 C1 S5 -3.9(2) . .
S5 C1 C2 S4 179.08(18) . .
S3 C1 C2 S4 0.1(5) . .
S5 C1 C2 S6 0.6(5) . .
S3 C1 C2 S6 -178.40(18) . .
C8 S4 C2 C1 -179.2(4) . .
C8 S4 C2 S6 -0.7(3) . .
C10 S6 C2 C1 179.3(4) . .
C10 S6 C2 S4 0.8(3) . .
C13A O11 C7 C9 -21.2(7) . .
C13B O11 C7 C9 13.6(9) . .
C13A O11 C7 S3 158.0(5) . .
C13B O11 C7 S3 -167.2(8) . .
C1 S3 C7 C9 1.5(4) . .
C1 S3 C7 O11 -177.8(3) . .
C2 S4 C8 C10 0.3(4) . .
O11 C7 C9 O12 1.0(7) . .
S3 C7 C9 O12 -178.3(3) . .
O11 C7 C9 S5 -179.3(3) . .
S3 C7 C9 S5 1.4(5) . .
C14B O12 C9 C7 12.2(11) . .
C14A O12 C9 C7 -12.9(7) . .
C14B O12 C9 S5 -167.5(10) . .
C14A O12 C9 S5 167.4(6) . .
C1 S5 C9 C7 -3.5(4) . .
C1 S5 C9 O12 176.3(3) . .
S4 C8 C10 S6 0.2(6) . .
C2 S6 C10 C8 -0.6(4) . .
C7 O11 C13A C14A 48.9(9) . .
C13B O11 C13A C14A -45.3(12) . .
C9 O12 C14A C13A 42.0(10) . .
C14B O12 C14A C13A -61.5(19) . .
O11 C13A C14A O12 -62.3(11) . .
C7 O11 C13B C14B -40.6(17) . .
C13A O11 C13B C14B 58.1(16) . .
C9 O12 C14B C13B -39.6(19) . .
C14A O12 C14B C13B 47(2) . .
O11 C13B C14B O12 55(2) . .
F17B P16 F17A F17B 180.000(1) 2 .
F18B P16 F17A F17B 98(3) 2 .
F18B P16 F17A F17B -82(3) . .
F18A P16 F17A F17B -37(3) 2 .
F18A P16 F17A F17B 143(3) . .
F19B P16 F17A F17B -167(3) . .
F19B P16 F17A F17B 13(3) 2 .
F17A P16 F17A F17B -16(69) 2 .
F19A P16 F17A F17B 59(3) 2 .
F19A P16 F17A F17B -121(3) . .
F17B P16 F17A F19B -13(3) 2 .
F17B P16 F17A F19B 167(3) . .
F18B P16 F17A F19B -95.7(10) 2 .
F18B P16 F17A F19B 84.3(10) . .
F18A P16 F17A F19B 129.5(9) 2 .
F18A P16 F17A F19B -50.5(9) . .
F19B P16 F17A F19B 180.0 2 .
F17A P16 F17A F19B 151(42) 2 .
F19A P16 F17A F19B -134.8(10) 2 .
F19A P16 F17A F19B 45.2(10) . .
F17B P16 F18A F18B 120.8(16) 2 2
F17B P16 F18A F18B -59.2(16) . 2
F18B P16 F18A F18B 180.000(1) . 2
F18A P16 F18A F18B -71(100) 2 2
F19B P16 F18A F18B -128.6(14) . 2
F19B P16 F18A F18B 51.4(14) 2 2
F17A P16 F18A F18B 103.3(13) 2 2
F17A P16 F18A F18B -76.7(13) . 2
F19A P16 F18A F18B 12.8(14) 2 2
F19A P16 F18A F18B -167.2(14) . 2
F17B P16 F18A F19B -110.6(11) 2 .
F17B P16 F18A F19B 69.4(11) . .
F18B P16 F18A F19B 128.6(14) 2 .
F18B P16 F18A F19B -51.4(14) . .
F18A P16 F18A F19B 58(100) 2 .
F19B P16 F18A F19B 180.0 2 .
F17A P16 F18A F19B -128.1(9) 2 .
F17A P16 F18A F19B 51.9(9) . .
F19A P16 F18A F19B 141.4(8) 2 .
F19A P16 F18A F19B -38.6(8) . .
F17B P16 F18A F17B 180.0 . 2
F18B P16 F18A F17B -120.8(16) 2 2
F18B P16 F18A F17B 59.2(16) . 2
F18A P16 F18A F17B 168(100) 2 2
F19B P16 F18A F17B 110.6(11) . 2
F19B P16 F18A F17B -69.4(11) 2 2
F17A P16 F18A F17B -17.5(12) 2 2
F17A P16 F18A F17B 162.5(12) . 2
F19A P16 F18A F17B -108.0(10) 2 2
F19A P16 F18A F17B 72.0(10) . 2
F17B P16 F19A F18B -102.9(18) 2 .
F17B P16 F19A F18B 77.1(18) . .
F18B P16 F19A F18B 180.000(1) 2 .
F18A P16 F19A F18B 14.5(17) 2 .
F18A P16 F19A F18B -165.5(17) . .
F19B P16 F19A F18B 152.1(18) . .
F19B P16 F19A F18B -27.9(18) 2 .
F17A P16 F19A F18B -79.4(16) 2 .
F17A P16 F19A F18B 100.6(16) . .
F19A P16 F19A F18B -67(100) 2 .
F17B P16 F19A F19B 105.1(13) 2 .
F17B P16 F19A F19B -74.9(13) . .
F18B P16 F19A F19B 27.9(18) 2 .
F18B P16 F19A F19B -152.1(18) . .
F18A P16 F19A F19B -137.5(11) 2 .
F18A P16 F19A F19B 42.5(11) . .
F19B P16 F19A F19B 180.0 2 .
F17A P16 F19A F19B 128.5(10) 2 .
F17A P16 F19A F19B -51.5(10) . .
F19A P16 F19A F19B 141(100) 2 .
F19B F17A F17B P16 -15(3) . .
P16 F17A F17B F18A 41(2) . 2
F19B F17A F17B F18A 26(5) . 2
F17B P16 F17B F17A 25(4) 2 .
F18B P16 F17B F17A -80(3) 2 .
F18B P16 F17B F17A 100(3) . .
F18A P16 F17B F17A 138(3) 2 .
F18A P16 F17B F17A -42(3) . .
F19B P16 F17B F17A 12(3) . .
F19B P16 F17B F17A -168(3) 2 .
F17A P16 F17B F17A 180.000(1) 2 .
F19A P16 F17B F17A -119(3) 2 .
F19A P16 F17B F17A 61(3) . .
F17B P16 F17B F18A -113(3) 2 2
F18B P16 F17B F18A 141.5(9) 2 2
F18B P16 F17B F18A -38.5(9) . 2
F18A P16 F17B F18A 180.0 . 2
F19B P16 F17B F18A -126.8(9) . 2
F19B P16 F17B F18A 53.2(9) 2 2
F17A P16 F17B F18A 42(3) 2 2
F17A P16 F17B F18A -138(3) . 2
F19A P16 F17B F18A 103.0(11) 2 2
F19A P16 F17B F18A -77.0(11) . 2
F19B F19A F18B F18A 4(4) . 2
P16 F19A F18B F18A -27(3) . 2
F19B F19A F18B P16 30.5(18) . .
F17B P16 F18B F19A 71.4(16) 2 .
F17B P16 F18B F19A -108.6(16) . .
F18B P16 F18B F19A 22(54) 2 .
F18A P16 F18B F19A -160(2) 2 .
F18A P16 F18B F19A 20(2) . .
F19B P16 F18B F19A -21.7(14) . .
F19B P16 F18B F19A 158.3(14) 2 .
F17A P16 F18B F19A 98.1(17) 2 .
F17A P16 F18B F19A -81.9(17) . .
F19A P16 F18B F19A 180.0 2 .
F17B P16 F18B F18A -128.8(14) 2 2
F17B P16 F18B F18A 51.2(14) . 2
F18B P16 F18B F18A -178(100) 2 2
F18A P16 F18B F18A 180.0 . 2
F19B P16 F18B F18A 138.1(13) . 2
F19B P16 F18B F18A -41.9(13) 2 2
F17A P16 F18B F18A -102.1(14) 2 2
F17A P16 F18B F18A 77.9(14) . 2
F19A P16 F18B F18A -20(2) 2 2
F19A P16 F18B F18A 160(2) . 2
F18B F19A F19B F18A -77(2) . .
P16 F19A F19B F18A -45.2(9) . .
F18B F19A F19B P16 -31.9(19) . .
F18B F19A F19B F17A 20(2) . .
P16 F19A F19B F17A 51.7(7) . .
F18B F18A F19B F19A 96.4(15) 2 .
P16 F18A F19B F19A 47.6(10) . .
F17B F18A F19B F19A -4.2(13) 2 .
F18B F18A F19B P16 48.8(10) 2 .
F17B F18A F19B P16 -51.8(6) 2 .
F18B F18A F19B F17A -2.8(14) 2 .
P16 F18A F19B F17A -51.6(6) . .
F17B F18A F19B F17A -103.4(9) 2 .
F17B P16 F19B F19A -69.9(13) 2 .
F17B P16 F19B F19A 110.1(13) . .
F18B P16 F19B F19A -162.6(12) 2 .
F18B P16 F19B F19A 17.4(12) . .
F18A P16 F19B F19A 51.9(13) 2 .
F18A P16 F19B F19A -128.1(13) . .
F19B P16 F19B F19A 165.5(10) 2 .
F17A P16 F19B F19A -63.9(11) 2 .
F17A P16 F19B F19A 116.1(11) . .
F19A P16 F19B F19A 180.0 2 .
F17B P16 F19B F18A 58.2(11) 2 .
F17B P16 F19B F18A -121.8(11) . .
F18B P16 F19B F18A -34.5(10) 2 .
F18B P16 F19B F18A 145.5(10) . .
F18A P16 F19B F18A 180.0 2 .
F19B P16 F19B F18A -66.3(8) 2 .
F17A P16 F19B F18A 64.3(10) 2 .
F17A P16 F19B F18A -115.7(10) . .
F19A P16 F19B F18A -51.9(13) 2 .
F19A P16 F19B F18A 128.1(13) . .
F17B P16 F19B F17A 174.0(14) 2 .
F17B P16 F19B F17A -6.0(14) . .
F18B P16 F19B F17A 81.3(10) 2 .
F18B P16 F19B F17A -98.7(10) . .
F18A P16 F19B F17A -64.3(10) 2 .
F18A P16 F19B F17A 115.7(10) . .
F19B P16 F19B F17A 49.4(7) 2 .
F17A P16 F19B F17A 180.0 2 .
F19A P16 F19B F17A 63.9(11) 2 .
F19A P16 F19B F17A -116.1(11) . .
F17B F17A F19B F19A -38(4) . .
P16 F17A F19B F19A -54.9(8) . .
F17B F17A F19B F18A 69(4) . .
P16 F17A F19B F18A 51.7(7) . .
F17B F17A F19B P16 17(4) . .
